data_7211276
loop_
_publ_author_name
'Anderson, David P.'
'Alvino, Jason F.'
'Gentleman, Alexander'
'Qahtani, Hassan Al'
'Thomsen, Lars'
'Polson, Matthew I. J.'
'Metha, Gregory F.'
'Golovko, Vladimir B.'
'Andersson, Gunther G.'

_publ_section_title
;
 Chemically-synthesised, atomically-precise gold clusters deposited and
 activated on titania.
;
_journal_issue 11
_journal_name_full 'Physical chemistry chemical physics : PCCP'
_journal_page_first 3917
_journal_page_last 3929
_journal_paper_doi 10.1039/c3cp44005b
_journal_volume 15
_journal_year 2013
_chemical_compound_source 'Synthesized by the authors. See text'
_chemical_formula_moiety 'C144 H120 Au8 P8, 2(N O3), 4(C H2 Cl2)'
_chemical_formula_sum 'C148 H128 Au8 Cl8 N2 O6 P8'
_chemical_formula_weight 4137.62
_space_group_IT_number 2
_symmetry_cell_setting triclinic
_symmetry_space_group_name_Hall '-P 1'
_symmetry_space_group_name_H-M 'P -1'
_atom_sites_solution_hydrogens geom
_atom_sites_solution_primary direct
_atom_sites_solution_secondary difmap
_cell_angle_alpha 83.338(2)
_cell_angle_beta 84.698(2)
_cell_angle_gamma 62.656(2)
_cell_formula_units_Z 2
_cell_length_a 16.8008(5)
_cell_length_b 17.0945(5)
_cell_length_c 28.2942(10)
_cell_measurement_reflns_used 9134
_cell_measurement_temperature 113(2)
_cell_measurement_theta_max 22.74
_cell_measurement_theta_min 2.40
_cell_volume 7162.4(4)
_computing_cell_refinement 'APEXII v2008.3-0'
_computing_data_collection 'APEXII v2008.3-0 (Bruker 2008)'
_computing_data_reduction 'SAINT v7.53A (Bruker, 2008)'
_computing_molecular_graphics
;
O. V. Dolomanov, L. J. Bourhis, R. J. Gildea, J. A. K. Howard and H. Puschmann,
OLEX2: a complete structure solution, refinement and analysis program.
J. Appl. Cryst. (2009). 42, 339-341.
;
_computing_publication_material
;
O. V. Dolomanov, L. J. Bourhis, R. J. Gildea, J. A. K. Howard and H. Puschmann,
OLEX2: a complete structure solution, refinement and analysis program.
J. Appl. Cryst. (2009). 42, 339-341.
;
_computing_structure_refinement
;
XH, G.M. Sheldrick, Acta Cryst.
(2008). A64, 112-122
;
_computing_structure_solution
;
XS, G.M. Sheldrick, Acta Cryst.
(2008). A64, 112-122
;
_diffrn_ambient_temperature 113(2)
_diffrn_measured_fraction_theta_full 0.998
_diffrn_measured_fraction_theta_max 0.998
_diffrn_measurement_device_type 'Bruker APEXII CCD area detector'
_diffrn_measurement_method '\f and \w scans'
_diffrn_radiation_monochromator graphite
_diffrn_radiation_source 'sealed tube'
_diffrn_radiation_type MoK\a
_diffrn_radiation_wavelength 0.71073
_diffrn_reflns_av_R_equivalents 0.1170
_diffrn_reflns_av_sigmaI/netI 0.1715
_diffrn_reflns_limit_h_max 20
_diffrn_reflns_limit_h_min -18
_diffrn_reflns_limit_k_max 20
_diffrn_reflns_limit_k_min -19
_diffrn_reflns_limit_l_max 33
_diffrn_reflns_limit_l_min -33
_diffrn_reflns_number 96342
_diffrn_reflns_theta_full 25.00
_diffrn_reflns_theta_max 25.05
_diffrn_reflns_theta_min 1.57
_diffrn_standards_number 0
_exptl_absorpt_coefficient_mu 8.453
_exptl_absorpt_correction_T_max 1
_exptl_absorpt_correction_T_min 0.596791
_exptl_absorpt_correction_type multi-scan
_exptl_absorpt_process_details 'APEXII v2008.3-0 (Bruker, 2008)'
_exptl_crystal_colour red
_exptl_crystal_density_diffrn 1.919
_exptl_crystal_density_method 'not measured'
_exptl_crystal_description block
_exptl_crystal_F_000 3932
_exptl_crystal_size_max 0.31
_exptl_crystal_size_mid 0.21
_exptl_crystal_size_min 0.2
_refine_diff_density_max 3.310
_refine_diff_density_min -2.142
_refine_diff_density_rms 0.288
_refine_ls_extinction_method none
_refine_ls_goodness_of_fit_ref 0.946
_refine_ls_hydrogen_treatment constr
_refine_ls_matrix_type full
_refine_ls_number_parameters 1663
_refine_ls_number_reflns 25320
_refine_ls_number_restraints 145
_refine_ls_restrained_S_all 0.948
_refine_ls_R_factor_all 0.1241
_refine_ls_R_factor_gt 0.0634
_refine_ls_shift/su_max <0.001
_refine_ls_shift/su_mean <0.001
_refine_ls_structure_factor_coef Fsqd
_refine_ls_weighting_details 'calc w=1/[\s^2^(Fo^2^)+(0.0537P)^2^+0.0000P] where P=(Fo^2^+2Fc^2^)/3'
_refine_ls_weighting_scheme calc
_refine_ls_wR_factor_gt 0.1305
_refine_ls_wR_factor_ref 0.1446
_reflns_number_gt 13905
_reflns_number_total 25320
_reflns_threshold_expression I>2\s(I)
_cod_data_source_file c3cp44005b.txt
_cod_data_source_block dpad2
_cod_original_sg_symbol_Hall -p1
_cod_original_sg_symbol_H-M p-1
_cod_database_code 7211276

loop_
_symmetry_equiv_pos_as_xyz
'x, y, z'
'-x, -y, -z'

loop_
_atom_site_label
_atom_site_type_symbol
_atom_site_fract_x
_atom_site_fract_y
_atom_site_fract_z
_atom_site_U_iso_or_equiv
_atom_site_adp_type
_atom_site_occupancy
_atom_site_symmetry_multiplicity
_atom_site_calc_flag
_atom_site_refinement_flags
Au1 Au 0.67331(2) 0.40231(3) 0.742086(16) 0.02256(12) Uani 1 1 d .
Au2 Au 0.60249(2) 0.30438(3) 0.806533(17) 0.02316(12) Uani 1 1 d .
Au3 Au 0.60399(2) 0.57654(3) 0.773252(17) 0.02321(12) Uani 1 1 d .
Au4 Au 0.50198(3) 0.48723(3) 0.698384(16) 0.02513(12) Uani 1 1 d .
Au5 Au 0.42425(2) 0.65188(3) 0.741989(17) 0.02289(12) Uani 1 1 d .
Au6 Au 0.51051(2) 0.48351(2) 0.789345(15) 0.01603(11) Uani 1 1 d .
Au7 Au 0.43090(2) 0.38811(3) 0.762883(17) 0.02540(12) Uani 1 1 d .
Au8 Au 0.33089(2) 0.56142(3) 0.793356(17) 0.02506(12) Uani 1 1 d .
P1 P 0.50238(16) 0.49272(17) 0.87314(10) 0.0191(7) Uani 1 1 d .
P2 P 0.35717(17) 0.79873(18) 0.70954(12) 0.0275(9) Uani 1 1 d .
P3 P 0.68541(16) 0.65050(18) 0.78166(11) 0.0240(8) Uani 1 1 d .
P4 P 0.49955(18) 0.4906(2) 0.61842(11) 0.0298(9) Uani 1 1 d .
P5 P 0.67365(17) 0.16290(17) 0.84366(11) 0.0242(8) Uani 1 1 d .
P6 P 0.36673(17) 0.30810(18) 0.73593(12) 0.0300(9) Uani 1 1 d .
P7 P 0.81324(16) 0.32684(19) 0.70455(11) 0.0260(8) Uani 1 1 d .
P8 P 0.18126(17) 0.62303(19) 0.81519(12) 0.0288(9) Uani 1 1 d .
C1 C 0.4480(6) 0.1906(7) 0.7299(4) 0.033(3) Uani 1 1 d U
C2 C 0.4272(6) 0.1246(6) 0.7374(4) 0.023(2) Uani 1 1 d U
H2 H 0.3692 0.1349 0.7501 0.028 Uiso 1 1 calc R
C3 C 0.4883(8) 0.0418(8) 0.7272(5) 0.060(4) Uani 1 1 d .
H3 H 0.4707 -0.0039 0.7286 0.072 Uiso 1 1 calc R
C4 C 0.5799(7) 0.0233(7) 0.7143(4) 0.034(3) Uani 1 1 d .
H4 H 0.6241 -0.0356 0.7103 0.041 Uiso 1 1 calc R
C5 C 0.6021(7) 0.0883(9) 0.7079(4) 0.049(4) Uani 1 1 d .
H5 H 0.6621 0.0776 0.6993 0.059 Uiso 1 1 calc R
C6 C 0.5345(7) 0.1737(7) 0.7141(4) 0.035(3) Uani 1 1 d .
H6 H 0.5484 0.2219 0.7073 0.042 Uiso 1 1 calc R
C7 C 0.2821(6) 0.2906(6) 0.7742(4) 0.025(3) Uani 1 1 d .
C8 C 0.2037(6) 0.2949(6) 0.7550(5) 0.035(4) Uani 1 1 d .
H8 H 0.1905 0.3153 0.7226 0.042 Uiso 1 1 calc R
C9 C 0.1481(6) 0.2690(7) 0.7839(5) 0.046(4) Uani 1 1 d .
H9 H 0.0974 0.2699 0.7710 0.056 Uiso 1 1 calc R
C10 C 0.1651(8) 0.2415(8) 0.8316(5) 0.052(4) Uani 1 1 d .
H10 H 0.1282 0.2205 0.8508 0.062 Uiso 1 1 calc R
C11 C 0.2372(7) 0.2447(7) 0.8515(5) 0.046(4) Uani 1 1 d .
H11 H 0.2474 0.2305 0.8845 0.055 Uiso 1 1 calc R
C12 C 0.2931(7) 0.2696(7) 0.8208(5) 0.043(4) Uani 1 1 d .
H12 H 0.3421 0.2717 0.8340 0.052 Uiso 1 1 calc R
C13 C 0.3137(5) 0.3535(7) 0.6798(4) 0.026(3) Uani 1 1 d .
C14 C 0.3151(7) 0.2982(7) 0.6454(4) 0.038(4) Uani 1 1 d .
H14 H 0.3505 0.2360 0.6499 0.045 Uiso 1 1 calc R
C15 C 0.2655(7) 0.3350(7) 0.6062(5) 0.038(4) Uani 1 1 d .
H15 H 0.2658 0.2980 0.5835 0.046 Uiso 1 1 calc R
C16 C 0.2158(7) 0.4235(8) 0.5991(4) 0.038(4) Uani 1 1 d .
H16 H 0.1824 0.4487 0.5713 0.046 Uiso 1 1 calc R
C17 C 0.2138(7) 0.4781(8) 0.6333(5) 0.048(4) Uani 1 1 d .
H17 H 0.1776 0.5402 0.6288 0.058 Uiso 1 1 calc R
C18 C 0.2629(6) 0.4430(7) 0.6723(4) 0.037(4) Uani 1 1 d .
H18 H 0.2622 0.4806 0.6947 0.045 Uiso 1 1 calc R
C19 C 0.1149(6) 0.6234(7) 0.7673(4) 0.032(3) Uani 1 1 d .
C20 C 0.1173(7) 0.6697(8) 0.7233(4) 0.047(4) Uani 1 1 d .
H20 H 0.1568 0.6959 0.7184 0.056 Uiso 1 1 calc R
C21 C 0.0648(7) 0.6779(8) 0.6880(5) 0.050(4) Uani 1 1 d .
H21 H 0.0649 0.7129 0.6594 0.060 Uiso 1 1 calc R
C22 C 0.0126(7) 0.6373(8) 0.6927(5) 0.052(4) Uani 1 1 d .
H22 H -0.0240 0.6433 0.6675 0.063 Uiso 1 1 calc R
C23 C 0.0120(7) 0.5876(9) 0.7334(5) 0.063(5) Uani 1 1 d .
H23 H -0.0238 0.5574 0.7358 0.076 Uiso 1 1 calc R
C24 C 0.0632(8) 0.5790(9) 0.7728(5) 0.061(5) Uani 1 1 d .
H24 H 0.0619 0.5445 0.8014 0.074 Uiso 1 1 calc R
C25 C 0.1759(6) 0.4808(7) 0.8683(5) 0.037(4) Uani 1 1 d .
H25 H 0.2066 0.4487 0.8416 0.044 Uiso 1 1 calc R
C26 C 0.1557(7) 0.4375(8) 0.9109(5) 0.050(4) Uani 1 1 d .
H26 H 0.1750 0.3756 0.9123 0.059 Uiso 1 1 calc R
C27 C 0.1102(7) 0.4815(8) 0.9491(5) 0.047(4) Uani 1 1 d .
H27 H 0.0966 0.4517 0.9767 0.057 Uiso 1 1 calc R
C28 C 0.0835(8) 0.5731(9) 0.9468(5) 0.062(5) Uani 1 1 d .
H28 H 0.0516 0.6050 0.9733 0.074 Uiso 1 1 calc R
C29 C 0.1025(7) 0.6182(7) 0.9064(4) 0.040(4) Uani 1 1 d .
H29 H 0.0840 0.6799 0.9057 0.048 Uiso 1 1 calc R
C30 C 0.1491(6) 0.5716(7) 0.8671(4) 0.029(3) Uani 1 1 d .
C31 C 0.1327(6) 0.7365(7) 0.8276(4) 0.030(3) Uani 1 1 d .
C32 C 0.0390(7) 0.7917(7) 0.8253(4) 0.037(4) Uani 1 1 d .
H32 H 0.0013 0.7693 0.8156 0.045 Uiso 1 1 calc R
C33 C 0.0028(8) 0.8776(8) 0.8370(5) 0.052(5) Uani 1 1 d .
H33 H -0.0597 0.9143 0.8341 0.062 Uiso 1 1 calc R
C34 C 0.0535(8) 0.9115(8) 0.8525(6) 0.061(5) Uani 1 1 d .
H34 H 0.0262 0.9699 0.8623 0.073 Uiso 1 1 calc R
C35 C 0.1455(7) 0.8602(8) 0.8540(4) 0.045(4) Uani 1 1 d .
H35 H 0.1824 0.8840 0.8630 0.054 Uiso 1 1 calc R
C36 C 0.1839(6) 0.7715(7) 0.8418(4) 0.032(3) Uani 1 1 d .
H36 H 0.2468 0.7358 0.8435 0.038 Uiso 1 1 calc R
C37 C 0.4169(6) 0.8235(7) 0.6605(4) 0.033(3) Uani 1 1 d .
C38 C 0.4511(7) 0.7679(8) 0.6225(5) 0.049(4) Uani 1 1 d .
H38 H 0.4512 0.7120 0.6260 0.059 Uiso 1 1 calc R
C39 C 0.4823(8) 0.7925(8) 0.5832(5) 0.059(4) Uani 1 1 d .
H39 H 0.5006 0.7550 0.5579 0.071 Uiso 1 1 calc R
C40 C 0.4907(9) 0.8715(9) 0.5756(5) 0.065(5) Uani 1 1 d .
H40 H 0.5190 0.8840 0.5471 0.077 Uiso 1 1 calc R
C41 C 0.4586(9) 0.9276(10) 0.6087(6) 0.077(6) Uani 1 1 d .
H41 H 0.4603 0.9827 0.6034 0.093 Uiso 1 1 calc R
C42 C 0.4203(7) 0.9059(7) 0.6538(5) 0.050(4) Uani 1 1 d .
H42 H 0.3982 0.9457 0.6781 0.060 Uiso 1 1 calc R
C43 C 0.2432(6) 0.8465(6) 0.6866(4) 0.030(3) Uani 1 1 d .
C44 C 0.2268(7) 0.8841(8) 0.6399(4) 0.044(4) Uani 1 1 d .
H44 H 0.2736 0.8827 0.6178 0.053 Uiso 1 1 calc R
C45 C 0.1346(7) 0.9252(7) 0.6273(5) 0.052(4) Uani 1 1 d .
H45 H 0.1205 0.9518 0.5959 0.062 Uiso 1 1 calc R
C46 C 0.0667(7) 0.9279(8) 0.6581(5) 0.043(4) Uani 1 1 d .
H46 H 0.0065 0.9556 0.6484 0.051 Uiso 1 1 calc R
C47 C 0.0870(7) 0.8899(9) 0.7035(5) 0.063(5) Uani 1 1 d .
H47 H 0.0407 0.8924 0.7262 0.075 Uiso 1 1 calc R
C48 C 0.1749(7) 0.8481(7) 0.7159(5) 0.043(3) Uani 1 1 d U
H48 H 0.1882 0.8188 0.7469 0.052 Uiso 1 1 calc R
C49 C 0.3396(6) 0.8763(6) 0.7541(4) 0.022(3) Uani 1 1 d .
C50 C 0.2776(6) 0.9624(6) 0.7481(4) 0.029(3) Uani 1 1 d .
H50 H 0.2433 0.9819 0.7205 0.035 Uiso 1 1 calc R
C51 C 0.2623(7) 1.0230(8) 0.7808(5) 0.050(4) Uani 1 1 d .
H51 H 0.2162 1.0821 0.7770 0.060 Uiso 1 1 calc R
C52 C 0.3181(7) 0.9929(8) 0.8198(5) 0.047(4) Uani 1 1 d .
H52 H 0.3131 1.0333 0.8417 0.056 Uiso 1 1 calc R
C53 C 0.3773(8) 0.9091(8) 0.8264(5) 0.058(4) Uani 1 1 d .
H53 H 0.4094 0.8883 0.8548 0.069 Uiso 1 1 calc R
C54 C 0.3946(7) 0.8461(7) 0.7895(5) 0.048(4) Uani 1 1 d .
H54 H 0.4424 0.7878 0.7915 0.058 Uiso 1 1 calc R
C55 C 0.6341(6) 0.7350(7) 0.8237(4) 0.030(3) Uani 1 1 d .
C56 C 0.6175(6) 0.8216(6) 0.8128(4) 0.020(2) Uani 1 1 d U
H56 H 0.6242 0.8427 0.7808 0.024 Uiso 1 1 calc R
C57 C 0.5903(7) 0.8784(8) 0.8498(5) 0.056(5) Uani 1 1 d .
H57 H 0.5878 0.9354 0.8437 0.067 Uiso 1 1 calc R
C58 C 0.5673(7) 0.8517(7) 0.8949(5) 0.046(4) Uani 1 1 d .
H58 H 0.5425 0.8921 0.9188 0.055 Uiso 1 1 calc R
C59 C 0.5810(6) 0.7649(7) 0.9045(4) 0.037(3) Uani 1 1 d .
H59 H 0.5666 0.7446 0.9352 0.045 Uiso 1 1 calc R
C60 C 0.6161(6) 0.7083(6) 0.8681(4) 0.025(3) Uani 1 1 d .
H60 H 0.6279 0.6484 0.8750 0.030 Uiso 1 1 calc R
C61 C 0.7091(7) 0.7031(7) 0.7290(4) 0.031(3) Uani 1 1 d U
C62 C 0.7759(6) 0.7347(7) 0.7234(4) 0.032(3) Uani 1 1 d .
H62 H 0.8109 0.7272 0.7496 0.039 Uiso 1 1 calc R
C63 C 0.7899(8) 0.7746(8) 0.6820(5) 0.053(4) Uani 1 1 d .
H63 H 0.8330 0.7965 0.6798 0.064 Uiso 1 1 calc R
C64 C 0.7426(8) 0.7845(8) 0.6424(5) 0.055(4) Uani 1 1 d .
H64 H 0.7552 0.8106 0.6131 0.066 Uiso 1 1 calc R
C65 C 0.6797(8) 0.7575(8) 0.6452(5) 0.059(4) Uani 1 1 d .
H65 H 0.6466 0.7659 0.6180 0.071 Uiso 1 1 calc R
C66 C 0.6619(8) 0.7174(8) 0.6871(5) 0.047(4) Uani 1 1 d .
H66 H 0.6166 0.6986 0.6880 0.057 Uiso 1 1 calc R
C67 C 0.7964(6) 0.5783(6) 0.8061(4) 0.023(3) Uani 1 1 d .
C68 C 0.8297(6) 0.6043(7) 0.8404(4) 0.033(4) Uani 1 1 d .
H68 H 0.7962 0.6608 0.8522 0.040 Uiso 1 1 calc R
C69 C 0.9148(7) 0.5454(7) 0.8578(5) 0.041(4) Uani 1 1 d .
H69 H 0.9401 0.5633 0.8805 0.049 Uiso 1 1 calc R
C70 C 0.9609(7) 0.4629(7) 0.8422(5) 0.040(4) Uani 1 1 d .
H70 H 1.0169 0.4225 0.8550 0.049 Uiso 1 1 calc R
C71 C 0.9251(6) 0.4379(7) 0.8070(5) 0.038(4) Uani 1 1 d .
H71 H 0.9581 0.3814 0.7951 0.046 Uiso 1 1 calc R
C72 C 0.8441(6) 0.4943(7) 0.7901(4) 0.031(3) Uani 1 1 d .
H72 H 0.8194 0.4765 0.7671 0.038 Uiso 1 1 calc R
C73 C 0.5991(6) 0.4890(6) 0.9002(4) 0.016(3) Uani 1 1 d U
C74 C 0.6846(6) 0.4474(6) 0.8778(4) 0.025(3) Uani 1 1 d .
H74 H 0.6912 0.4231 0.8483 0.030 Uiso 1 1 calc R
C75 C 0.7585(6) 0.4414(7) 0.8979(4) 0.032(3) Uani 1 1 d .
H75 H 0.8166 0.4101 0.8834 0.038 Uiso 1 1 calc R
C76 C 0.7477(7) 0.4821(7) 0.9402(5) 0.041(4) Uani 1 1 d .
H76 H 0.7984 0.4811 0.9532 0.049 Uiso 1 1 calc R
C77 C 0.6644(6) 0.5233(7) 0.9629(4) 0.033(3) Uani 1 1 d .
H77 H 0.6584 0.5483 0.9921 0.039 Uiso 1 1 calc R
C78 C 0.5893(6) 0.5284(6) 0.9432(4) 0.028(3) Uani 1 1 d .
H78 H 0.5317 0.5581 0.9584 0.034 Uiso 1 1 calc R
C79 C 0.4110(6) 0.5934(6) 0.8978(4) 0.020(3) Uani 1 1 d U
C80 C 0.4164(6) 0.6725(6) 0.8881(4) 0.026(3) Uani 1 1 d .
H80 H 0.4602 0.6760 0.8653 0.031 Uiso 1 1 calc R
C81 C 0.3593(6) 0.7448(7) 0.9109(4) 0.032(3) Uani 1 1 d .
H81 H 0.3659 0.7974 0.9050 0.038 Uiso 1 1 calc R
C82 C 0.2924(7) 0.7439(7) 0.9423(4) 0.034(4) Uani 1 1 d .
H82 H 0.2535 0.7946 0.9584 0.041 Uiso 1 1 calc R
C83 C 0.2836(7) 0.6677(7) 0.9497(4) 0.039(4) Uani 1 1 d .
H83 H 0.2362 0.6661 0.9702 0.047 Uiso 1 1 calc R
C84 C 0.3434(7) 0.5922(7) 0.9275(4) 0.032(4) Uani 1 1 d .
H84 H 0.3367 0.5396 0.9332 0.039 Uiso 1 1 calc R
C85 C 0.4848(6) 0.4042(6) 0.9086(4) 0.017(3) Uani 1 1 d .
C86 C 0.4171(7) 0.3843(7) 0.8983(4) 0.035(4) Uani 1 1 d .
H86 H 0.3813 0.4159 0.8720 0.042 Uiso 1 1 calc R
C87 C 0.4004(7) 0.3210(7) 0.9248(4) 0.035(4) Uani 1 1 d .
H87 H 0.3544 0.3082 0.9163 0.043 Uiso 1 1 calc R
C88 C 0.4506(7) 0.2755(7) 0.9639(4) 0.031(3) Uani 1 1 d .
H88 H 0.4372 0.2338 0.9837 0.037 Uiso 1 1 calc R
C89 C 0.5214(6) 0.2917(6) 0.9742(4) 0.028(3) Uani 1 1 d .
H89 H 0.5597 0.2574 0.9993 0.034 Uiso 1 1 calc R
C90 C 0.5355(7) 0.3576(6) 0.9478(4) 0.028(3) Uani 1 1 d .
H90 H 0.5806 0.3714 0.9565 0.034 Uiso 1 1 calc R
C91 C 0.5986(6) 0.1246(6) 0.8767(4) 0.026(3) Uani 1 1 d U
C92 C 0.5258(7) 0.1304(6) 0.8549(5) 0.041(4) Uani 1 1 d .
H92 H 0.5149 0.1563 0.8231 0.049 Uiso 1 1 calc R
C93 C 0.4687(7) 0.0999(7) 0.8778(5) 0.044(4) Uani 1 1 d .
H93 H 0.4214 0.1011 0.8613 0.053 Uiso 1 1 calc R
C94 C 0.4802(8) 0.0670(8) 0.9254(5) 0.051(5) Uani 1 1 d .
H94 H 0.4391 0.0484 0.9418 0.061 Uiso 1 1 calc R
C95 C 0.5513(7) 0.0615(7) 0.9487(5) 0.050(4) Uani 1 1 d .
H95 H 0.5612 0.0378 0.9809 0.060 Uiso 1 1 calc R
C96 C 0.6078(7) 0.0918(7) 0.9237(5) 0.040(4) Uani 1 1 d .
H96 H 0.6558 0.0899 0.9399 0.048 Uiso 1 1 calc R
C97 C 0.7548(7) 0.1484(7) 0.8857(4) 0.036(4) Uani 1 1 d .
C98 C 0.7545(7) 0.2234(7) 0.9011(4) 0.032(4) Uani 1 1 d .
H98 H 0.7148 0.2809 0.8883 0.038 Uiso 1 1 calc R
C99 C 0.8141(8) 0.2118(8) 0.9358(5) 0.046(4) Uani 1 1 d .
H99 H 0.8128 0.2629 0.9467 0.055 Uiso 1 1 calc R
C100 C 0.8733(8) 0.1318(9) 0.9546(5) 0.069(5) Uani 1 1 d .
H100 H 0.9111 0.1265 0.9790 0.083 Uiso 1 1 calc R
C101 C 0.8771(8) 0.0589(9) 0.9375(5) 0.063(5) Uani 1 1 d .
H101 H 0.9198 0.0017 0.9491 0.076 Uiso 1 1 calc R
C102 C 0.8176(7) 0.0677(8) 0.9024(5) 0.046(4) Uani 1 1 d .
H102 H 0.8219 0.0162 0.8904 0.055 Uiso 1 1 calc R
C103 C 0.7372(6) 0.0756(7) 0.8035(4) 0.028(3) Uani 1 1 d .
C104 C 0.7348(6) -0.0058(7) 0.8087(4) 0.032(4) Uani 1 1 d .
H104 H 0.6967 -0.0168 0.8326 0.039 Uiso 1 1 calc R
C105 C 0.7889(7) -0.0705(7) 0.7783(5) 0.043(4) Uani 1 1 d .
H105 H 0.7881 -0.1261 0.7821 0.052 Uiso 1 1 calc R
C106 C 0.8417(6) -0.0561(7) 0.7442(5) 0.039(4) Uani 1 1 d .
H106 H 0.8770 -0.1004 0.7233 0.046 Uiso 1 1 calc R
C107 C 0.8449(7) 0.0247(8) 0.7392(5) 0.054(4) Uani 1 1 d .
H107 H 0.8813 0.0357 0.7142 0.065 Uiso 1 1 calc R
C108 C 0.7968(6) 0.0871(8) 0.7694(4) 0.033(3) Uani 1 1 d .
H108 H 0.8038 0.1395 0.7674 0.040 Uiso 1 1 calc R
C109 C 0.8707(6) 0.3895(6) 0.6810(4) 0.022(3) Uani 1 1 d U
C110 C 0.8293(7) 0.4768(7) 0.6693(4) 0.035(4) Uani 1 1 d .
H110 H 0.7660 0.5066 0.6746 0.042 Uiso 1 1 calc R
C111 C 0.8721(8) 0.5273(7) 0.6500(5) 0.050(4) Uani 1 1 d .
H111 H 0.8391 0.5893 0.6428 0.060 Uiso 1 1 calc R
C112 C 0.9667(7) 0.4831(8) 0.6414(5) 0.046(4) Uani 1 1 d .
H112 H 0.9976 0.5139 0.6256 0.055 Uiso 1 1 calc R
C113 C 1.0123(7) 0.3954(8) 0.6565(5) 0.048(3) Uani 1 1 d U
H113 H 1.0760 0.3668 0.6542 0.057 Uiso 1 1 calc R
C114 C 0.9669(7) 0.3477(8) 0.6750(5) 0.041(4) Uani 1 1 d .
H114 H 1.0000 0.2863 0.6840 0.049 Uiso 1 1 calc R
C115 C 0.8894(6) 0.2420(6) 0.7447(4) 0.024(3) Uani 1 1 d .
C116 C 0.9627(6) 0.1630(7) 0.7291(5) 0.037(4) Uani 1 1 d .
H116 H 0.9686 0.1510 0.6967 0.045 Uiso 1 1 calc R
C117 C 1.0236(7) 0.1055(8) 0.7601(5) 0.050(4) Uani 1 1 d .
H117 H 1.0701 0.0519 0.7495 0.060 Uiso 1 1 calc R
C118 C 1.0192(7) 0.1237(8) 0.8073(5) 0.051(4) Uani 1 1 d .
H118 H 1.0646 0.0845 0.8282 0.061 Uiso 1 1 calc R
C119 C 0.9485(7) 0.1987(8) 0.8234(5) 0.044(4) Uani 1 1 d .
H119 H 0.9438 0.2100 0.8559 0.053 Uiso 1 1 calc R
C120 C 0.8852(6) 0.2569(6) 0.7928(4) 0.029(3) Uani 1 1 d .
H120 H 0.8373 0.3086 0.8044 0.035 Uiso 1 1 calc R
C121 C 0.8149(6) 0.2693(7) 0.6544(4) 0.032(4) Uani 1 1 d .
C122 C 0.8562(8) 0.2703(8) 0.6125(5) 0.054(4) Uani 1 1 d .
H122 H 0.8846 0.3077 0.6074 0.065 Uiso 1 1 calc R
C123 C 0.8616(8) 0.2219(9) 0.5756(5) 0.063(5) Uani 1 1 d .
H123 H 0.8910 0.2274 0.5460 0.076 Uiso 1 1 calc R
C124 C 0.8233(7) 0.1654(8) 0.5830(5) 0.052(4) Uani 1 1 d .
H124 H 0.8286 0.1281 0.5593 0.063 Uiso 1 1 calc R
C125 C 0.7784(8) 0.1644(8) 0.6245(5) 0.059(5) Uani 1 1 d .
H125 H 0.7496 0.1274 0.6295 0.071 Uiso 1 1 calc R
C126 C 0.4086(6) 0.5886(7) 0.5933(4) 0.023(3) Uani 1 1 d .
C127 C 0.4144(7) 0.6295(7) 0.5500(4) 0.041(4) Uani 1 1 d .
H127 H 0.4697 0.6060 0.5320 0.050 Uiso 1 1 calc R
C128 C 0.3420(7) 0.7049(8) 0.5310(4) 0.043(4) Uani 1 1 d .
H128 H 0.3484 0.7328 0.5008 0.051 Uiso 1 1 calc R
C129 C 0.2599(7) 0.7389(7) 0.5571(5) 0.044(4) Uani 1 1 d .
H129 H 0.2098 0.7901 0.5448 0.053 Uiso 1 1 calc R
C130 C 0.2526(7) 0.6972(8) 0.6009(5) 0.047(4) Uani 1 1 d .
H130 H 0.1965 0.7194 0.6182 0.056 Uiso 1 1 calc R
C131 C 0.3250(6) 0.6242(7) 0.6201(4) 0.033(4) Uani 1 1 d .
H131 H 0.3193 0.5978 0.6508 0.040 Uiso 1 1 calc R
C132 C 0.6014(6) 0.4911(7) 0.5874(4) 0.027(3) Uani 1 1 d U
C133 C 0.6260(8) 0.5519(8) 0.5980(5) 0.050(4) Uani 1 1 d .
H133 H 0.5912 0.5911 0.6215 0.060 Uiso 1 1 calc R
C134 C 0.6993(7) 0.5593(8) 0.5764(5) 0.057(4) Uani 1 1 d .
H134 H 0.7171 0.6003 0.5858 0.068 Uiso 1 1 calc R
C135 C 0.7228(7) 0.4436(9) 0.5296(5) 0.057(5) Uani 1 1 d .
H135 H 0.7567 0.4054 0.5055 0.069 Uiso 1 1 calc R
C136 C 0.6494(7) 0.4355(8) 0.5531(5) 0.044(4) Uani 1 1 d .
H136 H 0.6335 0.3920 0.5454 0.053 Uiso 1 1 calc R
C137 C 0.4907(6) 0.3997(7) 0.5952(4) 0.031(3) Uani 1 1 d .
C138 C 0.4327(6) 0.4109(7) 0.5604(4) 0.026(3) Uani 1 1 d .
H138 H 0.3926 0.4690 0.5485 0.032 Uiso 1 1 calc R
C139 C 0.4323(7) 0.3422(8) 0.5433(5) 0.042(4) Uani 1 1 d .
H139 H 0.3940 0.3515 0.5183 0.050 Uiso 1 1 calc R
C140 C 0.4872(8) 0.2564(8) 0.5616(5) 0.049(4) Uani 1 1 d .
H140 H 0.4842 0.2073 0.5508 0.058 Uiso 1 1 calc R
C141 C 0.5449(9) 0.2449(9) 0.5950(5) 0.065(5) Uani 1 1 d .
H141 H 0.5858 0.1864 0.6060 0.078 Uiso 1 1 calc R
C142 C 0.7730(7) 0.2158(8) 0.6600(5) 0.049(4) Uani 1 1 d .
H142 H 0.7397 0.2141 0.6888 0.059 Uiso 1 1 calc R
C143 C 0.7461(7) 0.5051(9) 0.5406(5) 0.055(5) Uani 1 1 d .
H143 H 0.7949 0.5110 0.5237 0.066 Uiso 1 1 calc R
C144 C 0.5465(8) 0.3150(9) 0.6139(5) 0.054(4) Uani 1 1 d .
H144 H 0.5847 0.3055 0.6390 0.065 Uiso 1 1 calc R
N11 N 0.70102(5) 0.80433(6) 0.49669(5) 0.145(6) Uani 1 1 d D
O11 O 0.70645(7) 0.72557(5) 0.51870(7) 0.134(6) Uani 1 1 d D
O12 O 0.64101(6) 0.84559(11) 0.47687(6) 0.108(4) Uani 1 1 d D
O13 O 0.75776(6) 0.81223(9) 0.51553(8) 0.134(6) Uani 1 1 d D
N21 N 0.281405(12) 0.98525(4) 0.95193(6) 0.0999(10) Uani 1 1 d DU
O21 O 0.27065(13) 1.07096(8) 0.9468(4) 0.1531(17) Uani 1 1 d DU
O22 O 0.35029(9) 0.93318(12) 0.9503(3) 0.1307(16) Uani 1 1 d DU
O23 O 0.20726(3) 0.99546(10) 0.94615(11) 0.255(2) Uani 1 1 d DU
C550 C 0.9503(5) 0.6232(8) 0.5253(3) 0.077(6) Uani 0.60 1 d PDU
H55A H 0.8899 0.6715 0.5321 0.093 Uiso 0.60 1 calc PR
H55B H 0.9515 0.5680 0.5414 0.093 Uiso 0.60 1 calc PR
Cl50 Cl 1.0211(4) 0.6419(4) 0.5506(2) 0.077(2) Uani 0.60 1 d PD
Cl51 Cl 0.9611(4) 0.6132(4) 0.46537(19) 0.073(2) Uani 0.60 1 d PD
C510 C 0.1981(7) 0.1277(12) 0.6058(5) 0.084(9) Uani 0.71 1 d PD
H51A H 0.2376 0.0643 0.6021 0.100 Uiso 0.71 1 calc PR
H51B H 0.2201 0.1614 0.5820 0.100 Uiso 0.71 1 calc PR
Cl10 Cl 0.2124(3) 0.1473(3) 0.65700(19) 0.0585(16) Uani 0.71 1 d PD
Cl11 Cl 0.0939(3) 0.1499(3) 0.5906(2) 0.0683(18) Uani 0.71 1 d PD
C520 C 0.2535(12) 0.1732(13) 1.0378(8) 0.090(5) Uani 0.75 1 d PU
H52A H 0.3173 0.1417 1.0461 0.108 Uiso 0.75 1 calc PR
H52B H 0.2422 0.1366 1.0172 0.108 Uiso 0.75 1 calc PR
Cl20 Cl 0.1768(3) 0.1908(3) 1.0957(2) 0.0740(17) Uani 0.75 1 d P
Cl21 Cl 0.2343(4) 0.2614(4) 1.0114(3) 0.118(2) Uani 0.75 1 d P
C530 C 0.0460(12) 0.2126(10) 0.9695(5) 0.095(6) Uani 0.63 1 d PDU
H53A H 0.1060 0.2066 0.9749 0.114 Uiso 0.63 1 calc PR
H53B H 0.0563 0.1633 0.9507 0.114 Uiso 0.63 1 calc PR
Cl30 Cl -0.0006(3) 0.2989(3) 0.9360(2) 0.0531(18) Uani 0.63 1 d PD
Cl31 Cl 0.0045(4) 0.1921(4) 1.0231(2) 0.079(2) Uani 0.63 1 d PD
C540 C 0.9127(8) 0.8829(10) 0.5497(4) 0.115(7) Uani 0.61 1 d PDU
H54A H 0.8552 0.9068 0.5337 0.138 Uiso 0.61 1 calc PR
H54B H 0.9441 0.8186 0.5464 0.138 Uiso 0.61 1 calc PR
Cl40 Cl 0.8894(4) 0.8965(5) 0.6056(3) 0.124(2) Uani 0.61 1 d PDU
Cl41 Cl 0.9761(5) 0.9287(6) 0.5190(3) 0.149(3) Uani 0.61 1 d PDU
C560 C 0.6392(13) 0.0221(12) 0.5222(8) 0.076(8) Uani 0.70 1 d P
H56A H 0.5775 0.0647 0.5133 0.092 Uiso 0.70 1 calc PR
H56B H 0.6535 -0.0347 0.5095 0.092 Uiso 0.70 1 calc PR
Cl60 Cl 0.6418(4) 0.0073(3) 0.5805(2) 0.083(2) Uani 0.70 1 d P
Cl61 Cl 0.7150(4) 0.0621(4) 0.4942(2) 0.090(2) Uani 0.70 1 d P

loop_
_atom_site_aniso_label
_atom_site_aniso_U_11
_atom_site_aniso_U_22
_atom_site_aniso_U_33
_atom_site_aniso_U_23
_atom_site_aniso_U_13
_atom_site_aniso_U_12
Au1 0.01919(17) 0.0247(2) 0.0228(3) -0.00540(19) 0.00249(18) -0.00893(15)
Au2 0.02289(18) 0.0187(2) 0.0259(3) -0.00213(19) 0.00094(19) -0.00812(15)
Au3 0.02357(17) 0.0225(2) 0.0264(3) -0.00315(19) -0.00274(18) -0.01234(15)
Au4 0.02895(19) 0.0321(2) 0.0135(3) -0.00509(19) -0.00147(19) -0.01227(17)
Au5 0.02322(18) 0.0205(2) 0.0231(3) -0.00199(19) -0.00249(18) -0.00804(15)
Au6 0.01826(16) 0.01888(19) 0.0121(2) -0.00371(17) -0.00001(16) -0.00902(14)
Au7 0.02652(18) 0.0256(2) 0.0282(3) -0.0050(2) -0.00264(19) -0.01446(16)
Au8 0.01948(18) 0.0269(2) 0.0275(3) -0.0038(2) 0.00029(19) -0.00935(16)
P1 0.0260(12) 0.0270(14) 0.0070(16) -0.0050(12) 0.0031(12) -0.0142(10)
P2 0.0278(13) 0.0237(14) 0.031(2) -0.0038(14) -0.0005(14) -0.0112(11)
P3 0.0192(11) 0.0264(14) 0.027(2) 0.0015(13) -0.0005(12) -0.0120(10)
P4 0.0292(13) 0.0444(17) 0.0139(18) -0.0039(14) -0.0031(13) -0.0143(12)
P5 0.0261(13) 0.0142(13) 0.028(2) -0.0002(13) -0.0013(13) -0.0056(11)
P6 0.0357(13) 0.0314(15) 0.033(2) -0.0111(14) -0.0022(14) -0.0220(11)
P7 0.0180(12) 0.0309(15) 0.0247(19) -0.0072(14) 0.0017(13) -0.0066(11)
P8 0.0195(12) 0.0322(15) 0.034(2) -0.0102(14) -0.0029(13) -0.0093(11)
C1 0.017(4) 0.038(5) 0.040(6) 0.008(4) -0.022(4) -0.009(3)
C2 0.015(3) 0.025(3) 0.027(4) -0.002(3) -0.005(3) -0.006(2)
C3 0.092(7) 0.056(7) 0.063(11) -0.016(7) -0.018(8) -0.055(6)
C4 0.057(6) 0.033(6) 0.022(8) -0.008(5) 0.002(6) -0.029(5)
C5 0.042(6) 0.087(9) 0.021(8) -0.014(7) 0.021(6) -0.033(6)
C6 0.054(6) 0.032(6) 0.028(8) -0.017(5) 0.028(6) -0.029(5)
C7 0.031(5) 0.011(5) 0.037(8) -0.012(5) -0.012(5) -0.007(4)
C8 0.044(6) 0.021(5) 0.044(9) -0.008(5) 0.009(6) -0.019(4)
C9 0.017(5) 0.061(7) 0.069(10) -0.036(7) 0.013(6) -0.020(5)
C10 0.049(7) 0.046(7) 0.053(10) -0.029(7) 0.020(7) -0.013(6)
C11 0.062(6) 0.037(6) 0.053(10) -0.015(6) 0.007(7) -0.033(5)
C12 0.041(6) 0.026(6) 0.070(11) -0.009(6) -0.015(7) -0.019(5)
C13 0.013(4) 0.037(6) 0.038(8) -0.003(5) 0.000(5) -0.019(4)
C14 0.049(6) 0.033(6) 0.035(9) 0.002(6) -0.008(6) -0.023(5)
C15 0.049(6) 0.042(6) 0.035(9) -0.013(6) 0.003(6) -0.029(5)
C16 0.044(6) 0.063(7) 0.014(7) 0.007(6) 0.000(5) -0.032(5)
C17 0.053(7) 0.043(7) 0.046(10) -0.006(7) 0.006(7) -0.021(6)
C18 0.039(5) 0.050(7) 0.030(8) 0.005(6) -0.006(6) -0.028(5)
C19 0.025(5) 0.031(6) 0.047(9) 0.003(6) -0.006(5) -0.020(4)
C20 0.050(5) 0.096(8) 0.020(8) -0.008(7) 0.009(6) -0.056(5)
C21 0.050(6) 0.082(8) 0.039(9) -0.008(7) -0.007(6) -0.045(5)
C22 0.038(6) 0.078(9) 0.046(10) 0.009(7) -0.019(6) -0.032(6)
C23 0.056(6) 0.113(9) 0.047(10) 0.005(8) -0.008(7) -0.063(6)
C24 0.071(7) 0.091(9) 0.045(10) -0.006(8) -0.003(7) -0.055(6)
C25 0.011(5) 0.029(6) 0.066(10) -0.014(6) -0.006(5) -0.003(4)
C26 0.044(6) 0.043(7) 0.056(11) -0.010(7) 0.022(7) -0.018(5)
C27 0.073(7) 0.047(7) 0.029(9) 0.013(6) 0.007(7) -0.039(6)
C28 0.082(9) 0.054(8) 0.038(10) -0.001(7) 0.021(8) -0.026(7)
C29 0.059(6) 0.044(6) 0.028(8) -0.005(6) 0.021(6) -0.036(5)
C30 0.019(5) 0.026(6) 0.039(8) 0.006(6) -0.007(5) -0.007(4)
C31 0.028(5) 0.033(6) 0.029(8) -0.002(5) -0.015(5) -0.010(4)
C32 0.034(5) 0.043(7) 0.031(8) -0.003(6) -0.013(6) -0.013(5)
C33 0.035(6) 0.026(7) 0.066(11) 0.006(7) -0.020(7) 0.010(6)
C34 0.053(8) 0.032(7) 0.082(13) 0.002(8) 0.003(8) -0.007(6)
C35 0.041(6) 0.061(8) 0.036(9) 0.012(7) -0.019(6) -0.025(5)
C36 0.026(5) 0.035(6) 0.033(8) -0.004(6) 0.001(5) -0.014(5)
C37 0.031(5) 0.038(6) 0.040(8) -0.028(5) 0.021(5) -0.023(4)
C38 0.057(7) 0.060(8) 0.034(9) -0.006(7) 0.020(7) -0.032(6)
C39 0.093(8) 0.057(8) 0.045(10) -0.015(7) 0.005(8) -0.047(6)
C40 0.088(9) 0.075(9) 0.025(9) 0.002(8) 0.025(8) -0.039(7)
C41 0.083(9) 0.058(9) 0.074(13) 0.006(9) 0.043(9) -0.029(7)
C42 0.059(7) 0.040(7) 0.062(11) -0.009(7) 0.010(7) -0.032(5)
C43 0.048(5) 0.022(5) 0.035(8) 0.000(5) -0.003(6) -0.029(4)
C44 0.042(6) 0.071(8) 0.019(8) 0.009(7) -0.010(6) -0.025(6)
C45 0.077(7) 0.046(7) 0.045(9) 0.023(6) -0.036(7) -0.038(6)
C46 0.022(5) 0.054(8) 0.041(9) -0.006(7) -0.010(6) -0.006(5)
C47 0.026(6) 0.108(10) 0.056(11) -0.006(9) -0.001(7) -0.033(6)
C48 0.049(5) 0.054(5) 0.033(6) 0.000(5) 0.000(5) -0.031(4)
C49 0.020(5) 0.006(5) 0.037(8) -0.008(5) 0.003(5) -0.002(4)
C50 0.029(5) 0.036(6) 0.033(8) -0.007(5) -0.006(5) -0.022(4)
C51 0.046(6) 0.055(7) 0.057(10) -0.017(7) 0.002(7) -0.027(6)
C52 0.025(5) 0.052(8) 0.058(10) -0.007(7) 0.005(6) -0.014(5)
C53 0.068(7) 0.070(9) 0.040(9) 0.022(7) -0.042(7) -0.035(6)
C54 0.067(6) 0.027(6) 0.066(10) 0.027(6) -0.042(7) -0.034(5)
C55 0.032(5) 0.043(6) 0.026(8) -0.005(5) 0.012(5) -0.029(4)
C56 0.018(3) 0.018(3) 0.019(4) -0.001(3) 0.009(3) -0.006(2)
C57 0.035(6) 0.048(7) 0.091(13) -0.004(8) 0.001(7) -0.027(5)
C58 0.039(6) 0.030(6) 0.080(11) -0.026(6) 0.005(7) -0.021(5)
C59 0.047(6) 0.057(7) 0.020(8) -0.011(6) 0.011(6) -0.035(5)
C60 0.039(5) 0.013(5) 0.026(7) -0.005(5) -0.009(5) -0.011(4)
C61 0.043(5) 0.022(5) 0.029(6) -0.003(4) -0.021(4) -0.011(4)
C62 0.040(5) 0.037(6) 0.024(8) 0.004(6) -0.004(5) -0.022(5)
C63 0.065(7) 0.041(7) 0.068(12) -0.010(7) 0.001(8) -0.036(5)
C64 0.084(7) 0.070(8) 0.026(9) 0.026(7) -0.012(7) -0.055(6)
C65 0.085(8) 0.060(8) 0.041(10) 0.030(7) -0.031(7) -0.043(6)
C66 0.045(6) 0.057(8) 0.033(9) 0.021(7) -0.007(6) -0.021(6)
C67 0.033(4) 0.016(5) 0.030(7) 0.011(5) -0.017(5) -0.019(4)
C68 0.034(5) 0.028(6) 0.035(8) 0.005(6) -0.012(6) -0.011(5)
C69 0.029(5) 0.035(6) 0.061(10) -0.009(6) 0.003(6) -0.016(5)
C70 0.025(5) 0.029(6) 0.059(10) 0.011(6) 0.000(6) -0.010(5)
C71 0.025(5) 0.030(6) 0.049(9) -0.012(6) 0.004(6) -0.001(5)
C72 0.029(5) 0.035(6) 0.039(8) -0.014(5) -0.007(5) -0.019(4)
C73 0.019(4) 0.021(4) 0.008(5) -0.005(4) 0.007(4) -0.009(3)
C74 0.025(4) 0.033(5) 0.026(7) 0.003(5) -0.006(5) -0.023(4)
C75 0.027(5) 0.044(6) 0.031(8) -0.010(6) 0.006(5) -0.022(4)
C76 0.036(5) 0.036(6) 0.060(10) 0.010(6) -0.023(6) -0.023(5)
C77 0.042(6) 0.044(6) 0.015(7) 0.002(5) -0.006(5) -0.023(5)
C78 0.036(5) 0.022(6) 0.025(8) 0.007(5) -0.005(5) -0.014(4)
C79 0.022(4) 0.024(4) 0.011(5) -0.005(4) -0.004(4) -0.005(3)
C80 0.038(5) 0.027(6) 0.011(7) -0.001(5) -0.006(5) -0.013(4)
C81 0.039(5) 0.026(6) 0.033(8) -0.012(5) -0.008(6) -0.015(4)
C82 0.053(6) 0.018(6) 0.020(7) -0.004(5) -0.009(6) -0.005(5)
C83 0.039(6) 0.044(7) 0.026(8) -0.009(6) 0.006(6) -0.011(5)
C84 0.029(6) 0.019(6) 0.024(8) 0.004(5) 0.010(5) 0.007(5)
C85 0.029(5) 0.012(5) 0.012(6) -0.002(4) 0.000(5) -0.010(4)
C86 0.044(6) 0.029(6) 0.025(8) -0.010(6) -0.010(6) -0.008(5)
C87 0.050(6) 0.027(6) 0.035(9) 0.000(6) 0.006(6) -0.024(5)
C88 0.045(6) 0.026(6) 0.015(7) -0.006(5) 0.012(5) -0.012(5)
C89 0.043(5) 0.027(6) 0.017(7) 0.005(5) -0.006(5) -0.018(5)
C90 0.030(5) 0.015(5) 0.031(8) -0.010(5) 0.008(5) -0.004(4)
C91 0.037(4) 0.015(4) 0.030(6) 0.004(4) -0.006(4) -0.016(3)
C92 0.048(6) 0.015(5) 0.058(10) 0.012(6) 0.004(7) -0.018(5)
C93 0.035(6) 0.027(6) 0.062(11) -0.009(6) 0.025(6) -0.010(5)
C94 0.041(6) 0.035(7) 0.062(11) 0.010(7) 0.014(7) -0.011(5)
C95 0.050(7) 0.027(7) 0.060(11) -0.001(7) 0.022(7) -0.011(6)
C96 0.035(6) 0.028(7) 0.040(9) 0.003(6) -0.005(6) 0.001(5)
C97 0.045(6) 0.024(6) 0.039(9) -0.014(6) -0.003(6) -0.013(5)
C98 0.039(6) 0.016(6) 0.033(8) -0.003(5) 0.006(6) -0.007(5)
C99 0.063(7) 0.040(7) 0.034(9) -0.001(6) -0.002(7) -0.022(6)
C100 0.055(7) 0.073(9) 0.066(10) -0.038(8) -0.032(7) -0.005(7)
C101 0.041(7) 0.071(10) 0.054(10) -0.004(8) -0.024(7) -0.002(7)
C102 0.035(6) 0.030(7) 0.063(10) -0.019(7) -0.003(7) -0.004(5)
C103 0.016(5) 0.027(6) 0.034(8) -0.005(5) 0.003(5) -0.003(4)
C104 0.021(5) 0.030(6) 0.035(8) 0.001(6) 0.001(5) -0.004(5)
C105 0.046(6) 0.023(6) 0.067(10) -0.017(6) -0.004(7) -0.018(5)
C106 0.027(5) 0.028(6) 0.054(10) -0.009(6) 0.006(6) -0.006(5)
C107 0.053(6) 0.060(7) 0.063(11) -0.029(7) 0.025(7) -0.037(5)
C108 0.020(5) 0.056(7) 0.030(8) -0.017(6) 0.009(5) -0.022(5)
C109 0.014(4) 0.031(5) 0.021(5) -0.008(4) 0.005(4) -0.009(3)
C110 0.043(6) 0.050(7) 0.010(7) -0.006(6) 0.004(5) -0.019(5)
C111 0.078(7) 0.029(6) 0.055(11) -0.003(6) 0.017(7) -0.038(5)
C112 0.063(6) 0.064(7) 0.035(9) -0.022(6) 0.023(6) -0.050(5)
C113 0.044(5) 0.060(5) 0.053(7) -0.002(5) 0.006(5) -0.038(4)
C114 0.041(6) 0.039(7) 0.042(9) 0.016(6) -0.002(6) -0.022(5)
C115 0.025(4) 0.028(5) 0.026(8) 0.007(5) 0.006(5) -0.020(4)
C116 0.035(5) 0.054(7) 0.027(8) 0.007(6) -0.006(5) -0.025(5)
C117 0.037(6) 0.061(8) 0.048(10) -0.014(7) 0.005(7) -0.017(6)
C118 0.033(6) 0.051(7) 0.070(11) 0.020(7) -0.020(7) -0.023(5)
C119 0.044(6) 0.061(8) 0.023(8) 0.001(6) 0.007(6) -0.024(6)
C120 0.023(5) 0.022(5) 0.041(9) 0.000(6) 0.005(5) -0.012(4)
C121 0.015(5) 0.035(7) 0.027(8) 0.002(6) 0.005(5) 0.003(5)
C122 0.073(6) 0.061(7) 0.058(11) -0.024(7) 0.006(7) -0.053(5)
C123 0.065(7) 0.107(10) 0.028(9) -0.026(8) 0.003(7) -0.044(7)
C124 0.049(6) 0.071(8) 0.045(9) -0.030(7) -0.013(6) -0.027(6)
C125 0.069(7) 0.060(8) 0.060(11) -0.020(7) -0.012(8) -0.035(6)
C126 0.028(5) 0.038(6) 0.010(7) -0.002(5) 0.004(5) -0.022(4)
C127 0.049(6) 0.054(7) 0.023(8) -0.017(6) -0.004(6) -0.021(5)
C128 0.069(7) 0.056(7) 0.007(7) 0.005(6) -0.001(6) -0.033(6)
C129 0.047(6) 0.034(7) 0.050(10) -0.011(6) -0.014(6) -0.013(5)
C130 0.028(5) 0.067(8) 0.039(9) 0.010(7) 0.007(6) -0.020(5)
C131 0.025(5) 0.037(6) 0.030(8) 0.008(6) -0.009(5) -0.010(5)
C132 0.028(4) 0.036(5) 0.019(5) -0.009(4) -0.006(4) -0.014(3)
C133 0.073(7) 0.058(8) 0.027(9) -0.003(7) 0.011(7) -0.039(6)
C134 0.058(6) 0.079(8) 0.060(11) -0.015(7) 0.006(7) -0.055(5)
C135 0.042(7) 0.087(10) 0.036(10) -0.008(8) 0.010(7) -0.025(7)
C136 0.031(5) 0.060(8) 0.042(9) -0.008(7) -0.006(6) -0.020(5)
C137 0.032(5) 0.056(6) 0.018(7) -0.021(5) 0.019(5) -0.031(4)
C138 0.028(5) 0.031(6) 0.019(7) -0.006(5) 0.000(5) -0.012(4)
C139 0.032(5) 0.068(8) 0.028(8) -0.011(7) 0.006(6) -0.025(5)
C140 0.070(8) 0.040(7) 0.028(9) -0.010(6) -0.001(7) -0.017(6)
C141 0.064(9) 0.034(8) 0.065(12) -0.007(8) -0.018(8) 0.008(7)
C142 0.061(6) 0.073(8) 0.037(9) -0.013(7) 0.015(7) -0.051(5)
C143 0.038(6) 0.078(9) 0.055(11) 0.006(8) -0.007(7) -0.033(6)
C144 0.068(7) 0.073(9) 0.027(8) -0.009(7) -0.024(7) -0.032(7)
N11 0.183(8) 0.259(13) 0.087(12) -0.011(10) -0.054(9) -0.173(8)
O11 0.223(11) 0.119(9) 0.085(11) 0.015(8) -0.016(10) -0.102(8)
O12 0.098(6) 0.204(10) 0.063(9) -0.032(7) 0.004(6) -0.101(6)
O13 0.137(9) 0.179(12) 0.088(11) -0.034(9) -0.003(9) -0.070(9)
N21 0.108 0.097 0.100 -0.012(3) -0.004(3) -0.049(2)
O21 0.155 0.155 0.162 -0.022(6) -0.011(6) -0.078(4)
O22 0.140 0.135 0.124 -0.008(6) -0.012(6) -0.068(4)
O23 0.258 0.242 0.250 -0.015(7) 0.022(7) -0.106(5)
C550 0.090(8) 0.067(8) 0.064(8) -0.008(6) -0.011(7) -0.024(5)
Cl50 0.087(4) 0.063(4) 0.069(5) 0.015(4) -0.041(4) -0.023(3)
Cl51 0.117(5) 0.056(4) 0.035(4) -0.010(3) -0.009(4) -0.027(3)
C510 0.042(10) 0.094(15) 0.11(2) 0.037(14) -0.019(12) -0.033(10)
Cl10 0.086(3) 0.040(3) 0.050(4) 0.013(2) -0.022(3) -0.029(2)
Cl11 0.072(3) 0.055(3) 0.076(4) -0.007(3) -0.017(3) -0.025(2)
C520 0.094(7) 0.088(7) 0.105(8) -0.024(6) -0.047(6) -0.044(5)
Cl20 0.097(3) 0.084(3) 0.059(4) 0.015(3) -0.015(3) -0.059(2)
Cl21 0.143(4) 0.142(4) 0.096(5) 0.067(4) -0.051(4) -0.098(3)
C530 0.086(8) 0.101(8) 0.098(9) -0.006(7) 0.003(7) -0.044(5)
Cl30 0.063(3) 0.041(3) 0.037(4) 0.000(3) 0.001(3) -0.009(2)
Cl31 0.144(5) 0.051(3) 0.040(4) -0.011(3) -0.025(4) -0.038(3)
C540 0.117(8) 0.113(8) 0.123(9) -0.013(7) -0.004(7) -0.057(6)
Cl40 0.177(4) 0.203(5) 0.082(6) 0.046(4) -0.042(4) -0.170(3)
Cl41 0.138(5) 0.204(6) 0.144(7) -0.119(5) 0.063(5) -0.100(5)
C560 0.096(14) 0.022(10) 0.092(19) -0.019(11) -0.031(14) -0.002(10)
Cl60 0.121(4) 0.037(3) 0.072(5) 0.010(3) -0.006(4) -0.022(3)
Cl61 0.151(4) 0.073(3) 0.059(5) 0.008(3) -0.005(4) -0.065(3)

loop_
_atom_type_symbol
_atom_type_description
_atom_type_scat_dispersion_real
_atom_type_scat_dispersion_imag
_atom_type_scat_source
C C 0.0033 0.0016 'International Tables Vol C Tables 4.2.6.8 and 6.1.1.4'
H H 0.0000 0.0000 'International Tables Vol C Tables 4.2.6.8 and 6.1.1.4'
N N 0.0061 0.0033 'International Tables Vol C Tables 4.2.6.8 and 6.1.1.4'
O O 0.0106 0.0060 'International Tables Vol C Tables 4.2.6.8 and 6.1.1.4'
P P 0.1023 0.0942 'International Tables Vol C Tables 4.2.6.8 and 6.1.1.4'
Au Au -2.0133 8.8022 'International Tables Vol C Tables 4.2.6.8 and 6.1.1.4'
Cl Cl 0.1484 0.1585 'International Tables Vol C Tables 4.2.6.8 and 6.1.1.4'

loop_
_geom_angle_atom_site_label_1
_geom_angle_atom_site_label_2
_geom_angle_atom_site_label_3
_geom_angle
Au2 Au1 Au4 87.525(17)
Au3 Au1 Au2 108.069(19)
Au3 Au1 Au4 79.629(15)
Au6 Au1 Au2 58.188(14)
Au6 Au1 Au3 57.164(14)
Au6 Au1 Au4 54.666(14)
P7 Au1 Au2 118.95(8)
P7 Au1 Au3 124.81(8)
P7 Au1 Au4 127.03(8)
P7 Au1 Au6 177.06(8)
Au1 Au2 Au7 92.824(17)
Au6 Au2 Au1 58.282(14)
Au6 Au2 Au7 58.196(15)
P5 Au2 Au1 130.37(7)
P5 Au2 Au6 163.41(8)
P5 Au2 Au7 127.92(8)
Au5 Au3 Au1 99.995(19)
Au6 Au3 Au1 58.823(15)
Au6 Au3 Au5 60.379(15)
P3 Au3 Au1 126.12(6)
P3 Au3 Au5 126.77(6)
P3 Au3 Au6 164.34(8)
Au1 Au4 Au7 92.518(17)
Au5 Au4 Au1 99.372(19)
Au5 Au4 Au7 100.303(18)
Au6 Au4 Au1 59.642(15)
Au6 Au4 Au5 61.295(16)
Au6 Au4 Au7 59.624(17)
P4 Au4 Au1 118.51(7)
P4 Au4 Au5 118.73(8)
P4 Au4 Au6 177.85(8)
P4 Au4 Au7 122.13(9)
Au3 Au5 Au4 79.815(15)
Au3 Au5 Au8 109.697(18)
Au6 Au5 Au3 56.554(14)
Au6 Au5 Au4 54.142(14)
Au6 Au5 Au8 56.386(14)
Au8 Au5 Au4 78.043(17)
P2 Au5 Au3 119.03(8)
P2 Au5 Au4 131.77(8)
P2 Au5 Au6 173.29(9)
P2 Au5 Au8 125.34(7)
Au1 Au6 Au5 105.321(19)
Au1 Au6 Au7 99.553(18)
Au2 Au6 Au1 63.530(15)
Au2 Au6 Au5 161.69(2)
Au2 Au6 Au7 63.817(15)
Au3 Au6 Au1 64.013(16)
Au3 Au6 Au2 118.447(17)
Au3 Au6 Au5 63.067(15)
Au3 Au6 Au7 154.28(2)
Au4 Au6 Au1 65.692(16)
Au4 Au6 Au2 97.149(19)
Au4 Au6 Au3 88.81(2)
Au4 Au6 Au5 64.563(17)
Au4 Au6 Au7 65.828(18)
Au4 Au6 Au8 86.945(18)
Au7 Au6 Au5 106.457(18)
Au8 Au6 Au1 152.34(2)
Au8 Au6 Au2 119.34(2)
Au8 Au6 Au3 122.144(19)
Au8 Au6 Au5 63.265(15)
Au8 Au6 Au7 63.406(16)
P1 Au6 Au1 120.15(6)
P1 Au6 Au2 87.68(6)
P1 Au6 Au3 92.25(7)
P1 Au6 Au4 173.84(6)
P1 Au6 Au5 110.62(6)
P1 Au6 Au7 113.42(7)
P1 Au6 Au8 87.35(6)
Au2 Au7 Au4 87.132(17)
Au6 Au7 Au2 57.987(14)
Au6 Au7 Au4 54.548(16)
Au6 Au7 Au8 57.322(14)
Au8 Au7 Au2 108.98(2)
Au8 Au7 Au4 78.236(17)
P6 Au7 Au2 122.46(7)
P6 Au7 Au4 122.16(9)
P6 Au7 Au6 176.62(9)
P6 Au7 Au8 123.91(6)
Au6 Au8 Au5 60.350(15)
Au6 Au8 Au7 59.271(15)
Au7 Au8 Au5 101.572(18)
P8 Au8 Au5 126.15(8)
P8 Au8 Au6 166.88(9)
P8 Au8 Au7 124.23(8)
C73 P1 Au6 118.0(3)
C73 P1 C79 100.1(5)
C73 P1 C85 102.9(5)
C79 P1 Au6 117.7(3)
C85 P1 Au6 113.9(4)
C85 P1 C79 101.8(5)
C37 P2 Au5 115.2(3)
C37 P2 C43 101.5(5)
C37 P2 C49 106.6(5)
C43 P2 Au5 119.4(4)
C49 P2 Au5 111.7(3)
C49 P2 C43 100.7(5)
C55 P3 Au3 113.8(4)
C55 P3 C67 102.9(5)
C61 P3 Au3 115.7(4)
C61 P3 C55 105.8(5)
C61 P3 C67 104.2(5)
C67 P3 Au3 113.1(3)
C126 P4 Au4 112.8(4)
C126 P4 C132 104.4(5)
C126 P4 C137 104.7(5)
C132 P4 Au4 112.5(4)
C137 P4 Au4 116.8(4)
C137 P4 C132 104.5(5)
C91 P5 Au2 114.4(3)
C91 P5 C103 102.8(5)
C97 P5 Au2 114.4(4)
C97 P5 C91 105.1(6)
C97 P5 C103 103.6(5)
C103 P5 Au2 115.1(4)
C1 P6 Au7 112.8(4)
C7 P6 Au7 118.4(4)
C7 P6 C1 98.3(5)
C13 P6 Au7 113.8(4)
C13 P6 C1 107.9(5)
C13 P6 C7 104.0(5)
C109 P7 Au1 117.4(3)
C109 P7 C115 104.7(5)
C109 P7 C121 103.1(5)
C115 P7 Au1 110.8(4)
C115 P7 C121 104.4(5)
C121 P7 Au1 115.1(3)
C19 P8 Au8 111.2(4)
C30 P8 Au8 116.6(3)
C30 P8 C19 105.7(5)
C31 P8 Au8 115.0(4)
C31 P8 C19 103.9(5)
C31 P8 C30 103.2(5)
C2 C1 P6 124.2(7)
C2 C1 C6 119.2(9)
C6 C1 P6 116.5(9)
C1 C2 H2 119.8
C1 C2 C3 120.4(10)
C3 C2 H2 119.8
C2 C3 H3 120.0
C2 C3 C4 119.9(12)
C4 C3 H3 120.0
C3 C4 H4 120.1
C5 C4 C3 119.8(10)
C5 C4 H4 120.1
C4 C5 H5 121.2
C4 C5 C6 117.7(11)
C6 C5 H5 121.2
C1 C6 C5 122.4(11)
C1 C6 H6 118.8
C5 C6 H6 118.8
C8 C7 P6 121.3(9)
C12 C7 P6 120.6(8)
C12 C7 C8 118.1(11)
C7 C8 H8 120.3
C9 C8 C7 119.3(12)
C9 C8 H8 120.3
C8 C9 H9 119.6
C8 C9 C10 120.9(12)
C10 C9 H9 119.6
C9 C10 H10 120.1
C9 C10 C11 119.7(13)
C11 C10 H10 120.1
C10 C11 H11 121.2
C12 C11 C10 117.5(13)
C12 C11 H11 121.2
C7 C12 C11 124.0(12)
C7 C12 H12 118.0
C11 C12 H12 118.0
C14 C13 P6 121.6(8)
C18 C13 P6 119.0(9)
C18 C13 C14 119.0(10)
C13 C14 H14 120.2
C15 C14 C13 119.7(10)
C15 C14 H14 120.2
C14 C15 H15 119.6
C16 C15 C14 120.7(12)
C16 C15 H15 119.6
C15 C16 H16 120.2
C15 C16 C17 119.6(11)
C17 C16 H16 120.2
C16 C17 H17 119.8
C18 C17 C16 120.5(11)
C18 C17 H17 119.8
C13 C18 H18 119.8
C17 C18 C13 120.5(12)
C17 C18 H18 119.8
C20 C19 P8 118.8(9)
C24 C19 P8 122.3(10)
C24 C19 C20 118.8(12)
C19 C20 H20 119.3
C21 C20 C19 121.5(12)
C21 C20 H20 119.3
C20 C21 H21 119.6
C22 C21 C20 120.8(13)
C22 C21 H21 119.6
C21 C22 H22 120.1
C21 C22 C23 119.9(13)
C23 C22 H22 120.1
C22 C23 H23 118.9
C22 C23 C24 122.2(14)
C24 C23 H23 118.9
C19 C24 C23 116.7(13)
C19 C24 H24 121.7
C23 C24 H24 121.7
C26 C25 H25 120.9
C30 C25 H25 120.9
C30 C25 C26 118.3(11)
C25 C26 H26 118.8
C27 C26 C25 122.4(12)
C27 C26 H26 118.8
C26 C27 H27 121.0
C26 C27 C28 117.9(12)
C28 C27 H27 121.0
C27 C28 H28 119.0
C29 C28 C27 121.9(12)
C29 C28 H28 119.0
C28 C29 H29 120.4
C30 C29 C28 119.3(11)
C30 C29 H29 120.4
C25 C30 P8 117.6(9)
C29 C30 P8 122.2(9)
C29 C30 C25 120.2(11)
C32 C31 P8 121.2(9)
C36 C31 P8 121.0(7)
C36 C31 C32 117.8(10)
C31 C32 H32 120.0
C33 C32 C31 120.1(12)
C33 C32 H32 120.0
C32 C33 H33 118.9
C34 C33 C32 122.1(11)
C34 C33 H33 118.9
C33 C34 H34 120.4
C33 C34 C35 119.3(12)
C35 C34 H34 120.4
C34 C35 H35 120.4
C34 C35 C36 119.1(12)
C36 C35 H35 120.4
C31 C36 C35 121.5(9)
C31 C36 H36 119.2
C35 C36 H36 119.2
C38 C37 P2 120.4(9)
C38 C37 C42 117.3(11)
C42 C37 P2 121.5(9)
C37 C38 H38 119.6
C39 C38 C37 120.8(13)
C39 C38 H38 119.6
C38 C39 H39 117.9
C38 C39 C40 124.1(14)
C40 C39 H39 117.9
C39 C40 H40 120.7
C41 C40 C39 118.5(14)
C41 C40 H40 120.7
C40 C41 H41 119.7
C40 C41 C42 120.7(15)
C42 C41 H41 119.7
C37 C42 C41 118.4(12)
C37 C42 H42 120.8
C41 C42 H42 120.8
C44 C43 P2 120.7(8)
C48 C43 P2 119.6(9)
C48 C43 C44 119.6(10)
C43 C44 H44 122.2
C43 C44 C45 115.6(11)
C45 C44 H44 122.2
C44 C45 H45 118.3
C46 C45 C44 123.5(12)
C46 C45 H45 118.3
C45 C46 H46 120.9
C45 C46 C47 118.2(10)
C47 C46 H46 120.9
C46 C47 H47 120.3
C46 C47 C48 119.4(12)
C48 C47 H47 120.3
C43 C48 C47 123.6(12)
C43 C48 H48 118.2
C47 C48 H48 118.2
C50 C49 P2 120.8(9)
C54 C49 P2 116.9(8)
C54 C49 C50 122.1(11)
C49 C50 H50 118.6
C49 C50 C51 122.7(11)
C51 C50 H50 118.6
C50 C51 H51 121.5
C50 C51 C52 116.9(10)
C52 C51 H51 121.5
C51 C52 H52 119.7
C53 C52 C51 120.6(13)
C53 C52 H52 119.7
C52 C53 H53 119.6
C52 C53 C54 120.9(12)
C54 C53 H53 119.6
C49 C54 C53 116.2(9)
C49 C54 H54 121.9
C53 C54 H54 121.9
C56 C55 P3 123.7(9)
C60 C55 P3 116.6(8)
C60 C55 C56 119.7(10)
C55 C56 H56 120.5
C55 C56 C57 119.0(11)
C57 C56 H56 120.5
C56 C57 H57 119.8
C58 C57 C56 120.4(12)
C58 C57 H57 119.8
C57 C58 H58 120.5
C57 C58 C59 119.0(12)
C59 C58 H58 120.5
C58 C59 H59 120.7
C58 C59 C60 118.5(12)
C60 C59 H59 120.7
C55 C60 C59 122.8(10)
C55 C60 H60 118.6
C59 C60 H60 118.6
C62 C61 P3 125.1(9)
C66 C61 P3 121.0(9)
C66 C61 C62 113.9(11)
C61 C62 H62 119.2
C63 C62 C61 121.7(12)
C63 C62 H62 119.2
C62 C63 H63 119.5
C62 C63 C64 121.1(13)
C64 C63 H63 119.5
C63 C64 H64 119.9
C65 C64 C63 120.3(13)
C65 C64 H64 119.9
C64 C65 H65 119.6
C64 C65 C66 120.8(13)
C66 C65 H65 119.6
C61 C66 H66 118.9
C65 C66 C61 122.2(13)
C65 C66 H66 118.9
C68 C67 P3 121.6(7)
C68 C67 C72 120.5(9)
C72 C67 P3 117.8(8)
C67 C68 H68 120.7
C67 C68 C69 118.7(10)
C69 C68 H68 120.7
C68 C69 H69 119.8
C70 C69 C68 120.3(12)
C70 C69 H69 119.8
C69 C70 H70 120.1
C69 C70 C71 119.7(10)
C71 C70 H70 120.1
C70 C71 H71 120.0
C72 C71 C70 120.0(10)
C72 C71 H71 120.0
C67 C72 H72 119.7
C71 C72 C67 120.7(11)
C71 C72 H72 119.7
C74 C73 P1 119.5(8)
C74 C73 C78 119.2(9)
C78 C73 P1 121.3(7)
C73 C74 H74 119.6
C75 C74 C73 120.8(11)
C75 C74 H74 119.6
C74 C75 H75 120.3
C74 C75 C76 119.4(9)
C76 C75 H75 120.3
C75 C76 H76 119.7
C77 C76 C75 120.7(10)
C77 C76 H76 119.7
C76 C77 H77 119.9
C76 C77 C78 120.2(11)
C78 C77 H77 119.9
C73 C78 H78 120.2
C77 C78 C73 119.6(9)
C77 C78 H78 120.2
C80 C79 P1 117.9(8)
C84 C79 P1 123.3(8)
C84 C79 C80 118.6(9)
C79 C80 H80 119.9
C81 C80 C79 120.2(10)
C81 C80 H80 119.9
C80 C81 H81 119.1
C80 C81 C82 121.9(11)
C82 C81 H81 119.1
C81 C82 H82 121.1
C83 C82 C81 117.9(10)
C83 C82 H82 121.1
C82 C83 H83 119.6
C82 C83 C84 120.9(11)
C84 C83 H83 119.6
C79 C84 C83 120.4(12)
C79 C84 H84 119.8
C83 C84 H84 119.8
C86 C85 P1 120.8(8)
C86 C85 C90 117.5(10)
C90 C85 P1 121.6(8)
C85 C86 H86 118.8
C87 C86 C85 122.4(11)
C87 C86 H86 118.8
C86 C87 H87 120.1
C86 C87 C88 119.7(12)
C88 C87 H87 120.1
C87 C88 H88 120.4
C87 C88 C89 119.3(11)
C89 C88 H88 120.4
C88 C89 H89 120.1
C90 C89 C88 119.8(10)
C90 C89 H89 120.1
C85 C90 H90 119.5
C89 C90 C85 121.1(11)
C89 C90 H90 119.5
C92 C91 P5 119.6(9)
C96 C91 P5 123.9(9)
C96 C91 C92 116.5(11)
C91 C92 H92 119.0
C93 C92 C91 121.9(12)
C93 C92 H92 119.0
C92 C93 H93 120.1
C92 C93 C94 119.8(13)
C94 C93 H93 120.1
C93 C94 H94 120.0
C95 C94 C93 120.0(13)
C95 C94 H94 120.0
C94 C95 H95 121.1
C94 C95 C96 117.7(13)
C96 C95 H95 121.1
C91 C96 C95 123.9(12)
C91 C96 H96 118.0
C95 C96 H96 118.0
C98 C97 P5 118.8(8)
C102 C97 P5 122.9(10)
C102 C97 C98 118.3(11)
C97 C98 H98 120.7
C97 C98 C99 118.5(10)
C99 C98 H98 120.7
C98 C99 H99 118.3
C100 C99 C98 123.4(13)
C100 C99 H99 118.3
C99 C100 H100 121.1
C99 C100 C101 117.9(13)
C101 C100 H100 121.1
C100 C101 H101 119.8
C100 C101 C102 120.5(12)
C102 C101 H101 119.8
C97 C102 C101 121.2(12)
C97 C102 H102 119.4
C101 C102 H102 119.4
C104 C103 P5 122.7(9)
C108 C103 P5 118.7(9)
C108 C103 C104 118.3(10)
C103 C104 H104 120.4
C105 C104 C103 119.2(11)
C105 C104 H104 120.4
C104 C105 H105 119.3
C106 C105 C104 121.4(12)
C106 C105 H105 119.3
C105 C106 H106 120.2
C105 C106 C107 119.6(11)
C107 C106 H106 120.2
C106 C107 H107 119.7
C108 C107 C106 120.6(12)
C108 C107 H107 119.7
C103 C108 H108 119.7
C107 C108 C103 120.7(12)
C107 C108 H108 119.6
C110 C109 P7 123.6(8)
C110 C109 C114 115.7(10)
C114 C109 P7 120.6(8)
C109 C110 H110 117.5
C109 C110 C111 124.9(10)
C111 C110 H110 117.5
C110 C111 H111 121.0
C110 C111 C112 117.9(10)
C112 C111 H111 121.0
C111 C112 H112 120.6
C113 C112 C111 118.8(11)
C113 C112 H112 120.6
C112 C113 H113 119.5
C112 C113 C114 121.0(10)
C114 C113 H113 119.5
C109 C114 H114 119.4
C113 C114 C109 121.2(10)
C113 C114 H114 119.4
C116 C115 P7 122.9(9)
C120 C115 P7 119.6(7)
C120 C115 C116 117.0(9)
C115 C116 H116 119.7
C117 C116 C115 120.5(12)
C117 C116 H116 119.7
C116 C117 H117 119.5
C116 C117 C118 121.0(11)
C118 C117 H117 119.5
C117 C118 H118 120.2
C119 C118 C117 119.6(11)
C119 C118 H118 120.2
C118 C119 H119 119.9
C120 C119 C118 120.2(13)
C120 C119 H119 119.9
C115 C120 H120 119.2
C119 C120 C115 121.6(10)
C119 C120 H120 119.2
C122 C121 P7 126.1(11)
C122 C121 C142 115.4(13)
C142 C121 P7 118.4(9)
C121 C122 H122 117.2
C121 C122 C123 125.6(13)
C123 C122 H122 117.2
C122 C123 H123 121.1
C124 C123 C122 117.9(13)
C124 C123 H123 121.1
C123 C124 H124 120.8
C125 C124 C123 118.3(13)
C125 C124 H124 120.8
C124 C125 H125 119.2
C124 C125 C142 121.6(14)
C142 C125 H125 119.2
C127 C126 P4 123.5(8)
C127 C126 C131 118.4(9)
C131 C126 P4 118.0(8)
C126 C127 H127 118.8
C126 C127 C128 122.3(10)
C128 C127 H127 118.8
C127 C128 H128 120.5
C127 C128 C129 119.0(11)
C129 C128 H128 120.5
C128 C129 H129 120.4
C130 C129 C128 119.2(10)
C130 C129 H129 120.4
C129 C130 H130 119.3
C131 C130 C129 121.5(10)
C131 C130 H130 119.3
C126 C131 H131 120.3
C130 C131 C126 119.5(11)
C130 C131 H131 120.3
C133 C132 P4 118.0(8)
C133 C132 C136 119.5(11)
C136 C132 P4 122.4(10)
C132 C133 H133 118.6
C132 C133 C134 122.8(12)
C134 C133 H133 118.6
C133 C134 H134 121.1
C133 C134 C143 117.8(13)
C143 C134 H134 121.1
C136 C135 H135 119.5
C143 C135 H135 119.5
C143 C135 C136 121.0(13)
C132 C136 C135 118.7(13)
C132 C136 H136 120.7
C135 C136 H136 120.7
C138 C137 P4 123.9(8)
C138 C137 C144 119.2(11)
C144 C137 P4 116.8(9)
C137 C138 H138 119.4
C139 C138 C137 121.2(10)
C139 C138 H138 119.4
C138 C139 H139 119.6
C138 C139 C140 120.8(12)
C140 C139 H139 119.6
C139 C140 H140 120.9
C141 C140 C139 118.3(13)
C141 C140 H140 120.9
C140 C141 H141 118.9
C140 C141 C144 122.3(12)
C144 C141 H141 118.9
C121 C142 C125 121.1(13)
C121 C142 H142 119.5
C125 C142 H142 119.5
C134 C143 H143 119.9
C135 C143 C134 120.2(13)
C135 C143 H143 119.9
C137 C144 H144 121.0
C141 C144 C137 118.0(12)
C141 C144 H144 121.0
O12 N11 O11 116.07(12)
O12 N11 O13 138.71(14)
O13 N11 O11 102.55(11)
O22 N21 O21 116.04(14)
O22 N21 O23 138.79(19)
O23 N21 O21 102.51(12)
H55A C550 H55B 106.9
Cl50 C550 H55A 107.3
Cl50 C550 H55B 107.3
Cl50 C550 Cl51 119.9(7)
Cl51 C550 H55A 107.3
Cl51 C550 H55B 107.3
H51A C510 H51B 106.9
Cl10 C510 H51A 107.4
Cl10 C510 H51B 107.4
Cl10 C510 Cl11 119.9(8)
Cl11 C510 H51A 107.4
Cl11 C510 H51B 107.4
H52A C520 H52B 108.2
Cl20 C520 H52A 109.7
Cl20 C520 H52B 109.7
Cl21 C520 H52A 109.7
Cl21 C520 H52B 109.7
Cl21 C520 Cl20 109.7(11)
H53A C530 H53B 106.3
Cl30 C530 H53A 106.0
Cl30 C530 H53B 106.0
Cl30 C530 Cl31 125.1(10)
Cl31 C530 H53A 106.0
Cl31 C530 H53B 106.0
H54A C540 H54B 107.0
Cl40 C540 H54A 107.6
Cl40 C540 H54B 107.6
Cl40 C540 Cl41 118.8(9)
Cl41 C540 H54A 107.6
Cl41 C540 H54B 107.6
H56A C560 H56B 107.6
Cl60 C560 H56A 108.6
Cl60 C560 H56B 108.6
Cl60 C560 Cl61 114.4(13)
Cl61 C560 H56A 108.6
Cl61 C560 H56B 108.7

loop_
_geom_bond_atom_site_label_1
_geom_bond_atom_site_label_2
_geom_bond_distance
Au1 Au2 2.8748(6)
Au1 Au3 2.8701(6)
Au1 Au4 2.8852(6)
Au1 Au6 2.7318(5)
Au1 P7 2.322(3)
Au2 Au6 2.7290(5)
Au2 Au7 2.8882(6)
Au2 P5 2.317(3)
Au3 Au5 2.8664(5)
Au3 Au6 2.6828(6)
Au3 P3 2.290(3)
Au4 Au5 2.8777(6)
Au4 Au6 2.5827(6)
Au4 Au7 2.8925(7)
Au4 P4 2.260(3)
Au5 Au6 2.7950(6)
Au5 Au8 2.8723(7)
Au5 P2 2.339(3)
Au6 Au7 2.7352(6)
Au6 Au8 2.6783(5)
Au6 P1 2.382(3)
Au7 Au8 2.8453(6)
Au7 P6 2.316(3)
Au8 P8 2.290(3)
P1 C73 1.833(10)
P1 C79 1.860(9)
P1 C85 1.841(10)
P2 C37 1.764(12)
P2 C43 1.850(10)
P2 C49 1.843(11)
P3 C55 1.818(12)
P3 C61 1.760(12)
P3 C67 1.845(9)
P4 C126 1.794(9)
P4 C132 1.853(11)
P4 C137 1.826(12)
P5 C91 1.814(11)
P5 C97 1.804(12)
P5 C103 1.833(11)
P6 C1 1.857(10)
P6 C7 1.822(11)
P6 C13 1.805(11)
P7 C109 1.784(11)
P7 C115 1.792(10)
P7 C121 1.810(13)
P8 C19 1.831(12)
P8 C30 1.793(12)
P8 C31 1.790(11)
C1 C2 1.316(15)
C1 C6 1.386(14)
C2 H2 0.9500
C2 C3 1.358(14)
C3 H3 0.9500
C3 C4 1.442(16)
C4 H4 0.9500
C4 C5 1.315(17)
C5 H5 0.9500
C5 C6 1.396(15)
C6 H6 0.9500
C7 C8 1.439(15)
C7 C12 1.332(17)
C8 H8 0.9500
C8 C9 1.376(16)
C9 H9 0.9500
C9 C10 1.388(18)
C10 H10 0.9500
C10 C11 1.408(18)
C11 H11 0.9500
C11 C12 1.395(17)
C12 H12 0.9500
C13 C14 1.424(16)
C13 C18 1.368(14)
C14 H14 0.9500
C14 C15 1.360(16)
C15 H15 0.9500
C15 C16 1.352(14)
C16 H16 0.9500
C16 C17 1.408(18)
C17 H17 0.9500
C17 C18 1.348(17)
C18 H18 0.9500
C19 C20 1.402(16)
C19 C24 1.381(17)
C20 H20 0.9500
C20 C21 1.347(17)
C21 H21 0.9500
C21 C22 1.336(18)
C22 H22 0.9500
C22 C23 1.351(18)
C23 H23 0.9500
C23 C24 1.423(19)
C24 H24 0.9500
C25 H25 0.9500
C25 C26 1.438(17)
C25 C30 1.401(15)
C26 H26 0.9500
C26 C27 1.352(17)
C27 H27 0.9500
C27 C28 1.412(17)
C28 H28 0.9500
C28 C29 1.399(17)
C29 H29 0.9500
C29 C30 1.398(16)
C31 C32 1.418(13)
C31 C36 1.360(16)
C32 H32 0.9500
C32 C33 1.374(16)
C33 H33 0.9500
C33 C34 1.36(2)
C34 H34 0.9500
C34 C35 1.385(15)
C35 H35 0.9500
C35 C36 1.420(16)
C36 H36 0.9500
C37 C38 1.416(17)
C37 C42 1.426(16)
C38 H38 0.9500
C38 C39 1.293(18)
C39 H39 0.9500
C39 C40 1.413(19)
C40 H40 0.9500
C40 C41 1.32(2)
C41 H41 0.9500
C41 C42 1.461(19)
C42 H42 0.9500
C43 C44 1.395(16)
C43 C48 1.342(15)
C44 H44 0.9500
C44 C45 1.436(15)
C45 H45 0.9500
C45 C46 1.356(16)
C46 H46 0.9500
C46 C47 1.368(18)
C47 H47 0.9500
C47 C48 1.372(15)
C48 H48 0.9500
C49 C50 1.359(12)
C49 C54 1.316(15)
C50 H50 0.9500
C50 C51 1.387(17)
C51 H51 0.9500
C51 C52 1.408(18)
C52 H52 0.9500
C52 C53 1.319(15)
C53 H53 0.9500
C53 C54 1.500(18)
C54 H54 0.9500
C55 C56 1.377(14)
C55 C60 1.342(15)
C56 H56 0.9500
C56 C57 1.410(17)
C57 H57 0.9500
C57 C58 1.387(19)
C58 H58 0.9500
C58 C59 1.391(16)
C59 H59 0.9500
C59 C60 1.393(15)
C60 H60 0.9500
C61 C62 1.444(16)
C61 C66 1.422(17)
C62 H62 0.9500
C62 C63 1.343(17)
C63 H63 0.9500
C63 C64 1.383(19)
C64 H64 0.9500
C64 C65 1.326(18)
C65 H65 0.9500
C65 C66 1.377(18)
C66 H66 0.9500
C67 C68 1.374(16)
C67 C72 1.391(13)
C68 H68 0.9500
C68 C69 1.412(13)
C69 H69 0.9500
C69 C70 1.365(15)
C70 H70 0.9500
C70 C71 1.408(18)
C71 H71 0.9500
C71 C72 1.348(13)
C72 H72 0.9500
C73 C74 1.402(12)
C73 C78 1.416(15)
C74 H74 0.9500
C74 C75 1.370(14)
C75 H75 0.9500
C75 C76 1.410(17)
C76 H76 0.9500
C76 C77 1.379(14)
C77 H77 0.9500
C77 C78 1.389(15)
C78 H78 0.9500
C79 C80 1.391(15)
C79 C84 1.355(14)
C80 H80 0.9500
C80 C81 1.360(14)
C81 H81 0.9500
C81 C82 1.370(15)
C82 H82 0.9500
C82 C83 1.367(16)
C83 H83 0.9500
C83 C84 1.397(14)
C84 H84 0.9500
C85 C86 1.389(15)
C85 C90 1.392(14)
C86 H86 0.9500
C86 C87 1.365(16)
C87 H87 0.9500
C87 C88 1.385(15)
C88 H88 0.9500
C88 C89 1.400(16)
C89 H89 0.9500
C89 C90 1.379(15)
C90 H90 0.9500
C91 C92 1.378(16)
C91 C96 1.376(16)
C92 H92 0.9500
C92 C93 1.371(16)
C93 H93 0.9500
C93 C94 1.392(18)
C94 H94 0.9500
C94 C95 1.378(18)
C95 H95 0.9500
C95 C96 1.383(17)
C96 H96 0.9500
C97 C98 1.399(16)
C97 C102 1.358(14)
C98 H98 0.9500
C98 C99 1.400(17)
C99 H99 0.9500
C99 C100 1.350(16)
C100 H100 0.9500
C100 C101 1.36(2)
C101 H101 0.9500
C101 C102 1.419(18)
C102 H102 0.9500
C103 C104 1.402(16)
C103 C108 1.390(15)
C104 H104 0.9500
C104 C105 1.393(15)
C105 H105 0.9500
C105 C106 1.330(17)
C106 H106 0.9500
C106 C107 1.396(17)
C107 H107 0.9500
C107 C108 1.348(16)
C108 H108 0.9500
C109 C110 1.341(14)
C109 C114 1.439(13)
C110 H110 0.9500
C110 C111 1.398(17)
C111 H111 0.9500
C111 C112 1.422(15)
C112 H112 0.9500
C112 C113 1.368(15)
C113 H113 0.9500
C113 C114 1.385(17)
C114 H114 0.9500
C115 C116 1.430(13)
C115 C120 1.403(16)
C116 H116 0.9500
C116 C117 1.350(15)
C117 H117 0.9500
C117 C118 1.394(19)
C118 H118 0.9500
C118 C119 1.378(15)
C119 H119 0.9500
C119 C120 1.368(15)
C120 H120 0.9500
C121 C122 1.319(17)
C121 C142 1.377(17)
C122 H122 0.9500
C122 C123 1.377(19)
C123 H123 0.9500
C123 C124 1.38(2)
C124 H124 0.9500
C124 C125 1.336(18)
C125 H125 0.9500
C125 C142 1.381(19)
C126 C127 1.358(16)
C126 C131 1.428(13)
C127 H127 0.9500
C127 C128 1.397(14)
C128 H128 0.9500
C128 C129 1.400(15)
C129 H129 0.9500
C129 C130 1.381(17)
C130 H130 0.9500
C130 C131 1.379(14)
C131 H131 0.9500
C132 C133 1.353(17)
C132 C136 1.364(16)
C133 H133 0.9500
C133 C134 1.376(17)
C134 H134 0.9500
C134 C143 1.380(18)
C135 H135 0.9500
C135 C136 1.404(17)
C135 C143 1.35(2)
C136 H136 0.9500
C137 C138 1.385(15)
C137 C144 1.386(15)
C138 H138 0.9500
C138 C139 1.324(16)
C139 H139 0.9500
C139 C140 1.392(15)
C140 H140 0.9500
C140 C141 1.351(19)
C141 H141 0.9500
C141 C144 1.379(19)
C142 H142 0.9500
C143 H143 0.9500
C144 H144 0.9500
N11 O11 1.3827(13)
N11 O12 1.0899(12)
N11 O13 1.2000(9)
N21 O21 1.3831(13)
N21 O22 1.0896(13)
N21 O23 1.2000(2)
C550 H55A 0.9900
C550 H55B 0.9900
C550 Cl50 1.611(10)
C550 Cl51 1.709(9)
C510 H51A 0.9900
C510 H51B 0.9900
C510 Cl10 1.588(13)
C510 Cl11 1.698(11)
C520 H52A 0.9900
C520 H52B 0.9900
C520 Cl20 1.95(2)
C520 Cl21 1.51(2)
C530 H53A 0.9900
C530 H53B 0.9900
C530 Cl30 1.562(13)
C530 Cl31 1.677(14)
C540 H54A 0.9900
C540 H54B 0.9900
C540 Cl40 1.609(11)
C540 Cl41 1.714(12)
C560 H56A 0.9900
C560 H56B 0.9900
C560 Cl60 1.64(2)
C560 Cl61 1.79(2)

loop_
_geom_hbond_atom_site_label_D
_geom_hbond_atom_site_label_H
_geom_hbond_atom_site_label_A
_geom_hbond_distance_DH
_geom_hbond_distance_HA
_geom_hbond_distance_DA
_geom_hbond_angle_DHA
_geom_hbond_site_symmetry_A
C550 H55A O13 0.99 2.44 3.368(10) 155.6 .
C550 H55B Cl51 0.99 2.77 3.593(14) 140.5 2_766
C510 H51B N11 0.99 2.63 3.570(15) 158.5 2_666
C510 H51B O12 0.99 2.70 3.564(14) 145.6 2_666
C510 H51B O13 0.99 2.76 3.577(15) 139.9 2_666
C540 H54A Cl61 0.99 2.81 3.659(14) 144.0 1_565
C540 H54B Cl50 0.99 2.68 3.658(16) 171.5 .
C560 H56B N11 0.99 2.55 3.521(19) 166.7 1_545
C560 H56B O12 0.99 2.44 3.40(2) 163.1 1_545
C560 H56B O13 0.99 2.38 3.225(17) 142.3 1_545
